data_4115204
loop_
_publ_author_name
'Wayde V. Konze'
'Brian L. Scott'
'Gregory J. Kubas'

_publ_section_title
;
 C-H Activation and C-C Coupling of Arenes by Cationic Pt(II) Complexes
;
_journal_name_full 'Journal of the American Chemical Society'
_journal_page_first 12550
_journal_page_last 12556
_journal_paper_doi 10.1021/ja020798h
_journal_volume 124
_journal_year 2002
_chemical_formula_sum 'C96 H82 B2 F48 P4 Pt2'
_chemical_formula_weight 2683.30
_chemical_name_systematic
;
  ?
;
_space_group_IT_number 2
_symmetry_cell_setting triclinic
_symmetry_space_group_name_Hall '-P 1'
_symmetry_space_group_name_H-M 'P -1'
_atom_sites_solution_hydrogens geom
_atom_sites_solution_primary direct
_atom_sites_solution_secondary difmap
_audit_creation_method SHELXL-97
_cell_angle_alpha 110.1080(10)
_cell_angle_beta 98.9020(10)
_cell_angle_gamma 98.7380(10)
_cell_formula_units_Z 2
_cell_length_a 13.0443(6)
_cell_length_b 18.1546(9)
_cell_length_c 24.8574(11)
_cell_measurement_temperature 203(2)
_cell_volume 5326.0(4)
_computing_structure_refinement 'SHELXL-97 (Sheldrick, 1997)'
_computing_structure_solution 'SHELXS-97 (Sheldrick, 1990)'
_diffrn_ambient_temperature 203(2)
_diffrn_radiation_monochromator graphite
_diffrn_radiation_source 'fine-focus sealed tube'
_diffrn_radiation_type MoK\a
_diffrn_radiation_wavelength 0.71073
_diffrn_reflns_av_R_equivalents 0.0212
_diffrn_reflns_av_sigmaI/netI 0.0560
_diffrn_reflns_limit_h_max 14
_diffrn_reflns_limit_h_min -15
_diffrn_reflns_limit_k_max 22
_diffrn_reflns_limit_k_min -21
_diffrn_reflns_limit_l_max 31
_diffrn_reflns_limit_l_min -30
_diffrn_reflns_number 17306
_diffrn_reflns_theta_max 27.92
_diffrn_reflns_theta_min 1.22
_exptl_absorpt_coefficient_mu 2.812
_exptl_crystal_colour yellow
_exptl_crystal_density_diffrn 1.673
_exptl_crystal_description 'rectangular block'
_exptl_crystal_F_000 2632
_exptl_crystal_size_max 0.5
_exptl_crystal_size_mid 0.10
_exptl_crystal_size_min 0.08
_refine_diff_density_max 5.293
_refine_diff_density_min -1.468
_refine_diff_density_rms 0.144
_refine_ls_extinction_method none
_refine_ls_goodness_of_fit_ref 1.277
_refine_ls_hydrogen_treatment mixed
_refine_ls_matrix_type fullcycle
_refine_ls_number_parameters 1369
_refine_ls_number_reflns 15154
_refine_ls_number_restraints 0
_refine_ls_restrained_S_all 1.277
_refine_ls_R_factor_all 0.0876
_refine_ls_R_factor_gt 0.0657
_refine_ls_shift/su_max 0.001
_refine_ls_shift/su_mean 0.000
_refine_ls_structure_factor_coef Fsqd
_refine_ls_weighting_details 'calc w=1/[\s^2^(Fo^2^)+(0.0950P)^2^+0.0000P] where P=(Fo^2^+2Fc^2^)/3'
_refine_ls_weighting_scheme calc
_refine_ls_wR_factor_gt 0.1714
_refine_ls_wR_factor_ref 0.1856
_reflns_number_gt 11780
_reflns_number_total 15154
_reflns_threshold_expression >2sigma(I)
_cod_data_source_file ja020798h_2.cif
_cod_data_source_block ccd88
_cod_database_code 4115204

loop_
_symmetry_equiv_pos_as_xyz
'x, y, z'
'-x, -y, -z'

loop_
_atom_site_label
_atom_site_type_symbol
_atom_site_fract_x
_atom_site_fract_y
_atom_site_fract_z
_atom_site_U_iso_or_equiv
_atom_site_adp_type
_atom_site_occupancy
_atom_site_symmetry_multiplicity
_atom_site_calc_flag
_atom_site_refinement_flags
Pt1 Pt 0.77849(3) 0.13518(2) 0.281547(14) 0.03528(14) Uani 1 1 d .
Pt2 Pt 0.72861(3) -0.12899(2) 0.230537(14) 0.03791(14) Uani 1 1 d .
P1 P 0.7768(3) 0.23278(16) 0.36613(11) 0.0469(8) Uani 1 1 d .
P2 P 0.7354(2) 0.21741(16) 0.23550(11) 0.0419(7) Uani 1 1 d .
P3 P 0.7334(3) -0.22693(16) 0.14626(11) 0.0523(9) Uani 1 1 d .
P4 P 0.7744(2) -0.21002(15) 0.27679(11) 0.0438(7) Uani 1 1 d .
C1 C 0.7314(10) 0.3138(6) 0.3488(5) 0.057(3) Uani 1 1 d .
H1A H 0.6549 0.3063 0.3448 0.068 Uiso 1 1 calc R
H1B H 0.7649 0.3650 0.3804 0.068 Uiso 1 1 calc R
C2 C 0.7596(10) 0.3140(6) 0.2918(4) 0.056(3) Uani 1 1 d .
H2A H 0.8343 0.3392 0.3000 0.067 Uiso 1 1 calc R
H2B H 0.7189 0.3467 0.2775 0.067 Uiso 1 1 calc R
C3 C 0.6903(14) 0.2025(8) 0.4085(6) 0.089(5) Uani 1 1 d .
H3A H 0.7201 0.1658 0.4236 0.107 Uiso 1 1 calc R
H3B H 0.6896 0.2497 0.4420 0.107 Uiso 1 1 calc R
C4 C 0.5771(13) 0.1625(8) 0.3756(7) 0.102(6) Uani 1 1 d .
H4A H 0.5369 0.1492 0.4015 0.153 Uiso 1 1 calc R
H4B H 0.5762 0.1143 0.3432 0.153 Uiso 1 1 calc R
H4C H 0.5460 0.1985 0.3609 0.153 Uiso 1 1 calc R
C5 C 0.9015(12) 0.2765(8) 0.4195(6) 0.086(5) Uani 1 1 d .
H5A H 0.8907 0.3189 0.4532 0.103 Uiso 1 1 calc R
H5B H 0.9227 0.2356 0.4329 0.103 Uiso 1 1 calc R
C6 C 0.9863(14) 0.3092(11) 0.3986(9) 0.130(8) Uani 1 1 d .
H6A H 1.0495 0.3311 0.4295 0.195 Uiso 1 1 calc R
H6B H 0.9672 0.3509 0.3863 0.195 Uiso 1 1 calc R
H6C H 0.9993 0.2674 0.3659 0.195 Uiso 1 1 calc R
C7 C 0.5975(9) 0.1970(7) 0.1964(6) 0.064(4) Uani 1 1 d .
H7A H 0.5517 0.2024 0.2242 0.077 Uiso 1 1 calc R
H7B H 0.5896 0.2365 0.1788 0.077 Uiso 1 1 calc R
C8 C 0.5624(11) 0.1128(8) 0.1486(6) 0.087(5) Uani 1 1 d .
H8A H 0.4895 0.1043 0.1292 0.131 Uiso 1 1 calc R
H8B H 0.5692 0.0736 0.1660 0.131 Uiso 1 1 calc R
H8C H 0.6063 0.1077 0.1205 0.131 Uiso 1 1 calc R
C9 C 0.8157(10) 0.2279(7) 0.1846(5) 0.061(4) Uani 1 1 d .
H9A H 0.8900 0.2368 0.2033 0.073 Uiso 1 1 calc R
H9B H 0.7983 0.1778 0.1507 0.073 Uiso 1 1 calc R
C10 C 0.8018(12) 0.2968(9) 0.1634(6) 0.103(6) Uani 1 1 d .
H10A H 0.8469 0.2984 0.1365 0.154 Uiso 1 1 calc R
H10B H 0.8208 0.3469 0.1965 0.154 Uiso 1 1 calc R
H10C H 0.7289 0.2879 0.1438 0.154 Uiso 1 1 calc R
C11 C 0.7699(9) -0.3107(5) 0.1651(4) 0.045(3) Uani 1 1 d .
H11A H 0.7333 -0.3614 0.1338 0.054 Uiso 1 1 calc R
H11B H 0.8459 -0.3069 0.1690 0.054 Uiso 1 1 calc R
C12 C 0.7399(9) -0.3081(5) 0.2226(4) 0.049(3) Uani 1 1 d .
H12A H 0.7757 -0.3429 0.2371 0.059 Uiso 1 1 calc R
H12B H 0.6638 -0.3287 0.2152 0.059 Uiso 1 1 calc R
C13 C 0.6117(15) -0.2693(9) 0.0905(6) 0.114(7) Uani 1 1 d .
H13A H 0.5935 -0.2274 0.0773 0.136 Uiso 1 1 calc R
H13B H 0.6252 -0.3108 0.0571 0.136 Uiso 1 1 calc R
C14 C 0.5251(15) -0.3020(12) 0.1064(10) 0.158(11) Uani 1 1 d .
H14A H 0.4651 -0.3228 0.0736 0.236 Uiso 1 1 calc R
H14B H 0.5089 -0.2613 0.1385 0.236 Uiso 1 1 calc R
H14C H 0.5408 -0.3448 0.1184 0.236 Uiso 1 1 calc R
C15 C 0.8286(17) -0.1968(9) 0.1077(6) 0.106(7) Uani 1 1 d .
H15A H 0.8327 -0.2443 0.0755 0.127 Uiso 1 1 calc R
H15B H 0.8015 -0.1609 0.0908 0.127 Uiso 1 1 calc R
C16 C 0.9384(16) -0.1563(10) 0.1433(8) 0.116(7) Uani 1 1 d .
H16A H 0.9820 -0.1430 0.1188 0.174 Uiso 1 1 calc R
H16B H 0.9676 -0.1917 0.1594 0.174 Uiso 1 1 calc R
H16C H 0.9363 -0.1080 0.1747 0.174 Uiso 1 1 calc R
C17 C 0.7086(13) -0.2155(8) 0.3347(6) 0.085(5) Uani 1 1 d .
H17A H 0.7117 -0.2662 0.3392 0.102 Uiso 1 1 calc R
H17B H 0.7473 -0.1727 0.3714 0.102 Uiso 1 1 calc R
C18 C 0.5916(12) -0.2088(8) 0.3239(6) 0.085(5) Uani 1 1 d .
H18A H 0.5618 -0.2128 0.3561 0.127 Uiso 1 1 calc R
H18B H 0.5522 -0.2515 0.2881 0.127 Uiso 1 1 calc R
H18C H 0.5878 -0.1580 0.3209 0.127 Uiso 1 1 calc R
C19 C 0.9162(11) -0.1937(7) 0.3079(6) 0.077(5) Uani 1 1 d .
H19A H 0.9237 -0.2238 0.3333 0.092 Uiso 1 1 calc R
H19B H 0.9503 -0.2166 0.2759 0.092 Uiso 1 1 calc R
C20 C 0.9737(14) -0.1123(10) 0.3409(8) 0.137(8) Uani 1 1 d .
H20A H 1.0468 -0.1117 0.3549 0.205 Uiso 1 1 calc R
H20B H 0.9430 -0.0889 0.3738 0.205 Uiso 1 1 calc R
H20C H 0.9698 -0.0817 0.3162 0.205 Uiso 1 1 calc R
C21 C 0.8631(10) 0.0443(6) 0.2664(4) 0.060(4) Uani 1 1 d .
C22 C 0.8206(8) 0.0386(6) 0.3124(4) 0.044(3) Uani 1 1 d .
C23 C 0.7146(9) -0.0162(6) 0.3013(4) 0.044(3) Uani 1 1 d .
C24 C 0.6411(9) -0.0358(6) 0.2478(5) 0.047(3) Uani 1 1 d .
C25 C 0.6865(8) -0.0330(5) 0.1991(4) 0.041(3) Uani 1 1 d .
C26 C 0.7914(9) 0.0211(5) 0.2112(4) 0.043(3) Uani 1 1 d .
C27 C 0.9812(9) 0.0821(6) 0.2755(5) 0.050(3) Uani 1 1 d .
C28 C 1.0555(9) 0.0922(7) 0.3252(5) 0.065(4) Uani 1 1 d .
H28 H 1.0358 0.0679 0.3506 0.078 Uiso 1 1 calc R
C29 C 1.1570(11) 0.1369(9) 0.3380(6) 0.083(5) Uani 1 1 d .
H29 H 1.2047 0.1443 0.3724 0.099 Uiso 1 1 calc R
C30 C 1.1877(13) 0.1707(11) 0.2996(9) 0.113(6) Uani 1 1 d .
H30 H 1.2563 0.2013 0.3077 0.135 Uiso 1 1 calc R
C31 C 1.1158(12) 0.1588(9) 0.2491(7) 0.086(5) Uani 1 1 d .
H31 H 1.1372 0.1813 0.2231 0.104 Uiso 1 1 calc R
C32 C 1.0142(10) 0.1151(8) 0.2359(6) 0.064(4) Uani 1 1 d .
H32 H 0.9674 0.1072 0.2011 0.077 Uiso 1 1 calc R
B1 B 1.2204(8) -0.2772(7) 0.3863(4) 0.034(3) Uani 1 1 d .
B2 B 0.2795(9) 0.2638(6) 0.1042(4) 0.032(3) Uani 1 1 d .
C33 C 1.2975(7) -0.3101(5) 0.4282(3) 0.030(2) Uani 1 1 d .
C34 C 1.2590(8) -0.3776(5) 0.4411(3) 0.037(3) Uani 1 1 d .
H34 H 1.1865 -0.4008 0.4289 0.044 Uiso 1 1 calc R
C35 C 1.3240(8) -0.4106(5) 0.4711(4) 0.036(3) Uani 1 1 d .
C36 C 1.4306(8) -0.3786(6) 0.4902(4) 0.043(3) Uani 1 1 d .
H36 H 1.4738 -0.4003 0.5113 0.052 Uiso 1 1 calc R
C37 C 1.4742(8) -0.3125(5) 0.4775(4) 0.037(3) Uani 1 1 d .
C38 C 1.4066(7) -0.2782(5) 0.4483(4) 0.033(2) Uani 1 1 d .
H38 H 1.4357 -0.2325 0.4422 0.040 Uiso 1 1 calc R
C39 C 1.1009(7) -0.2830(5) 0.4013(3) 0.029(2) Uani 1 1 d .
C40 C 1.0252(8) -0.3568(6) 0.3768(4) 0.038(3) Uani 1 1 d .
H40 H 1.0421 -0.4018 0.3511 0.046 Uiso 1 1 calc R
C41 C 0.9252(9) -0.3635(6) 0.3906(5) 0.043(3) Uani 1 1 d .
C42 C 0.8966(9) -0.2997(7) 0.4307(5) 0.052(3) Uani 1 1 d .
H42 H 0.8313 -0.3060 0.4411 0.062 Uiso 1 1 calc R
C43 C 0.9690(9) -0.2263(6) 0.4547(4) 0.041(3) Uani 1 1 d .
C44 C 1.0690(7) -0.2190(6) 0.4399(4) 0.033(2) Uani 1 1 d .
H44 H 1.1161 -0.1691 0.4566 0.039 Uiso 1 1 calc R
C45 C 1.2706(7) -0.1821(5) 0.3989(4) 0.030(2) Uani 1 1 d .
C46 C 1.3025(7) -0.1238(5) 0.4553(4) 0.031(2) Uani 1 1 d .
H46 H 1.3037 -0.1405 0.4868 0.038 Uiso 1 1 calc R
C47 C 1.3328(8) -0.0418(6) 0.4674(4) 0.039(3) Uani 1 1 d .
C48 C 1.3380(9) -0.0166(6) 0.4216(5) 0.047(3) Uani 1 1 d .
H48 H 1.3580 0.0378 0.4286 0.056 Uiso 1 1 calc R
C49 C 1.3135(9) -0.0722(6) 0.3661(4) 0.046(3) Uani 1 1 d .
C50 C 1.2799(7) -0.1538(6) 0.3542(4) 0.038(3) Uani 1 1 d .
H50 H 1.2632 -0.1902 0.3154 0.045 Uiso 1 1 calc R
C51 C 1.2153(8) -0.3317(5) 0.3181(4) 0.030(2) Uani 1 1 d .
C52 C 1.1261(8) -0.3492(6) 0.2724(4) 0.038(3) Uani 1 1 d .
H52 H 1.0655 -0.3308 0.2811 0.046 Uiso 1 1 calc R
C53 C 1.1271(10) -0.3937(7) 0.2141(5) 0.047(3) Uani 1 1 d .
C54 C 1.2133(10) -0.4196(7) 0.1989(4) 0.054(3) Uani 1 1 d .
H54 H 1.2123 -0.4481 0.1597 0.064 Uiso 1 1 calc R
C55 C 1.3043(9) -0.4037(6) 0.2423(4) 0.038(3) Uani 1 1 d .
C56 C 1.3039(9) -0.3607(5) 0.3000(4) 0.036(3) Uani 1 1 d .
H56 H 1.3652 -0.3503 0.3286 0.043 Uiso 1 1 calc R
C57 C 0.2818(8) 0.3137(5) 0.1732(4) 0.029(2) Uani 1 1 d .
C58 C 0.1933(8) 0.3424(5) 0.1909(4) 0.032(3) Uani 1 1 d .
H58 H 0.1329 0.3337 0.1622 0.039 Uiso 1 1 calc R
C59 C 0.1921(8) 0.3831(6) 0.2492(4) 0.038(3) Uani 1 1 d .
C60 C 0.2839(9) 0.3990(7) 0.2927(4) 0.046(3) Uani 1 1 d .
H60 H 0.2846 0.4273 0.3319 0.055 Uiso 1 1 calc R
C61 C 0.3703(10) 0.3740(8) 0.2782(4) 0.054(3) Uani 1 1 d .
C62 C 0.3703(9) 0.3302(7) 0.2187(4) 0.046(3) Uani 1 1 d .
H62 H 0.4307 0.3119 0.2096 0.056 Uiso 1 1 calc R
C63 C 0.3999(7) 0.2751(5) 0.0898(4) 0.030(2) Uani 1 1 d .
C64 C 0.4304(8) 0.2125(6) 0.0486(4) 0.032(2) Uani 1 1 d .
H64 H 0.3852 0.1618 0.0319 0.039 Uiso 1 1 calc R
C65 C 0.5270(9) 0.2245(6) 0.0320(4) 0.043(3) Uani 1 1 d .
C66 C 0.5985(8) 0.3008(7) 0.0570(5) 0.051(3) Uani 1 1 d .
H66 H 0.6626 0.3093 0.0458 0.061 Uiso 1 1 calc R
C67 C 0.5699(9) 0.3610(6) 0.0980(5) 0.042(3) Uani 1 1 d .
C68 C 0.4730(8) 0.3499(6) 0.1153(4) 0.039(3) Uani 1 1 d .
H68 H 0.4570 0.3924 0.1439 0.046 Uiso 1 1 calc R
C69 C 0.2029(8) 0.2989(5) 0.0643(4) 0.033(2) Uani 1 1 d .
C70 C 0.2440(7) 0.3672(5) 0.0522(3) 0.033(2) Uani 1 1 d .
H70 H 0.3168 0.3890 0.0632 0.039 Uiso 1 1 calc R
C71 C 0.1766(8) 0.4018(5) 0.0239(4) 0.038(3) Uani 1 1 d .
C72 C 0.0697(9) 0.3725(6) 0.0051(4) 0.042(3) Uani 1 1 d .
H72 H 0.0272 0.3959 -0.0148 0.051 Uiso 1 1 calc R
C73 C 0.0254(8) 0.3055(6) 0.0169(4) 0.044(3) Uani 1 1 d .
C74 C 0.0918(8) 0.2706(6) 0.0454(4) 0.036(2) Uani 1 1 d .
H74 H 0.0610 0.2260 0.0523 0.043 Uiso 1 1 calc R
C75 C 0.2376(7) 0.1658(5) 0.0873(4) 0.030(2) Uani 1 1 d .
C76 C 0.1907(8) 0.1133(6) 0.0304(4) 0.039(3) Uani 1 1 d .
H76 H 0.1719 0.1344 0.0021 0.046 Uiso 1 1 calc R
C77 C 0.1703(9) 0.0302(6) 0.0139(4) 0.039(3) Uani 1 1 d .
C78 C 0.1956(9) -0.0026(6) 0.0552(4) 0.045(3) Uani 1 1 d .
H78 H 0.1827 -0.0581 0.0446 0.054 Uiso 1 1 calc R
C79 C 0.2405(10) 0.0483(7) 0.1128(5) 0.051(3) Uani 1 1 d .
C80 C 0.2598(8) 0.1313(6) 0.1280(4) 0.041(3) Uani 1 1 d .
H80 H 0.2888 0.1647 0.1671 0.049 Uiso 1 1 calc R
C35A C 1.2789(10) -0.4822(7) 0.4829(5) 0.049(3) Uani 1 1 d .
C37A C 1.5893(10) -0.2772(8) 0.4969(6) 0.061(4) Uani 1 1 d .
C41A C 0.8490(12) -0.4438(12) 0.3609(8) 0.099(6) Uani 1 1 d .
C43A C 0.9424(10) -0.1556(8) 0.4959(5) 0.058(3) Uani 1 1 d .
C47A C 1.3548(11) 0.0151(7) 0.5286(5) 0.053(3) Uani 1 1 d .
C49A C 1.3263(14) -0.0486(9) 0.3144(6) 0.077(5) Uani 1 1 d .
C53A C 1.0271(16) -0.4110(11) 0.1671(6) 0.090(5) Uani 1 1 d .
C55A C 1.4008(10) -0.4294(7) 0.2259(5) 0.056(3) Uani 1 1 d .
C59A C 0.0974(9) 0.4114(7) 0.2653(5) 0.050(3) Uani 1 1 d .
C61A C 0.4685(14) 0.3912(13) 0.3248(6) 0.098(6) Uani 1 1 d .
C65A C 0.5574(11) 0.1569(9) -0.0111(6) 0.070(4) Uani 1 1 d .
C67A C 0.6421(11) 0.4442(9) 0.1272(6) 0.076(5) Uani 1 1 d .
C71A C 0.2237(11) 0.4746(7) 0.0130(5) 0.060(4) Uani 1 1 d .
C73A C -0.0915(11) 0.2745(8) -0.0004(7) 0.075(5) Uani 1 1 d .
C77A C 0.1270(12) -0.0229(7) -0.0487(5) 0.066(4) Uani 1 1 d .
C79A C 0.2727(14) 0.0120(8) 0.1568(6) 0.076(5) Uani 1 1 d .
F1 F 1.3332(8) -0.4943(6) 0.5249(4) 0.137(5) Uani 1 1 d .
F2 F 1.1882(9) -0.4778(6) 0.4991(5) 0.124(4) Uani 1 1 d .
F3 F 1.2515(12) -0.5466(5) 0.4387(4) 0.162(6) Uani 1 1 d .
F4 F 1.6127(6) -0.2001(5) 0.5304(5) 0.119(4) Uani 1 1 d .
F5 F 1.6446(7) -0.3104(6) 0.5230(7) 0.185(7) Uani 1 1 d .
F6 F 1.6328(7) -0.2736(9) 0.4525(5) 0.160(6) Uani 1 1 d .
F7 F 0.7628(9) -0.4459(7) 0.3782(7) 0.200(8) Uani 1 1 d .
F8 F 0.8808(12) -0.4955(7) 0.3820(8) 0.192(7) Uani 1 1 d .
F9 F 0.8351(11) -0.4750(7) 0.3087(4) 0.200(8) Uani 1 1 d .
F10 F 1.0229(7) -0.1095(5) 0.5401(3) 0.090(3) Uani 1 1 d .
F11 F 0.9130(12) -0.1066(7) 0.4712(4) 0.167(6) Uani 1 1 d .
F12 F 0.8663(9) -0.1703(7) 0.5211(5) 0.153(6) Uani 1 1 d .
F13 F 1.4062(7) -0.0099(4) 0.5677(3) 0.077(2) Uani 1 1 d .
F14 F 1.4198(8) 0.0848(4) 0.5385(3) 0.107(4) Uani 1 1 d .
F15 F 1.2696(8) 0.0287(6) 0.5480(4) 0.125(4) Uani 1 1 d .
F16 F 1.3455(10) 0.0305(5) 0.3290(4) 0.128(4) Uani 1 1 d .
F17 F 1.2379(10) -0.0751(7) 0.2734(4) 0.156(6) Uani 1 1 d .
F18 F 1.4001(12) -0.0707(9) 0.2904(6) 0.178(7) Uani 1 1 d .
F19 F 0.9393(7) -0.4228(6) 0.1844(4) 0.102(3) Uani 1 1 d .
F20 F 1.0210(10) -0.4748(10) 0.1211(4) 0.221(9) Uani 1 1 d .
F21 F 1.0215(8) -0.3534(9) 0.1491(5) 0.156(5) Uani 1 1 d .
F22 F 1.4533(7) -0.3846(6) 0.2028(5) 0.112(3) Uani 1 1 d .
F23 F 1.4692(8) -0.4318(9) 0.2685(5) 0.145(5) Uani 1 1 d .
F24 F 1.3791(8) -0.5010(5) 0.1840(5) 0.132(4) Uani 1 1 d .
F25 F 0.1194(6) 0.4781(5) 0.3139(3) 0.092(3) Uani 1 1 d .
F26 F 0.0325(6) 0.3576(5) 0.2773(4) 0.096(3) Uani 1 1 d .
F27 F 0.0380(6) 0.4292(6) 0.2252(4) 0.091(3) Uani 1 1 d .
F28 F 0.5577(7) 0.4054(6) 0.3092(4) 0.096(3) Uani 1 1 d .
F29 F 0.4723(8) 0.3288(12) 0.3406(7) 0.204(9) Uani 1 1 d .
F30 F 0.4711(10) 0.4507(13) 0.3717(5) 0.260(12) Uani 1 1 d .
F31 F 0.6237(10) 0.1235(7) 0.0111(4) 0.145(5) Uani 1 1 d .
F32 F 0.4824(8) 0.1034(6) -0.0481(4) 0.153(5) Uani 1 1 d .
F33 F 0.6155(10) 0.1800(7) -0.0456(5) 0.141(5) Uani 1 1 d .
F34 F 0.7320(7) 0.4475(5) 0.1103(5) 0.111(3) Uani 1 1 d .
F35 F 0.6630(8) 0.4689(5) 0.1847(4) 0.122(4) Uani 1 1 d .
F36 F 0.5994(8) 0.4984(5) 0.1130(6) 0.133(5) Uani 1 1 d .
F37 F 0.1689(9) 0.4925(7) -0.0234(7) 0.191(7) Uani 1 1 d .
F38 F 0.2684(13) 0.5329(5) 0.0564(4) 0.187(8) Uani 1 1 d .
F39 F 0.3059(12) 0.4654(7) -0.0104(7) 0.175(6) Uani 1 1 d .
F40 F -0.1282(7) 0.2316(9) 0.0247(7) 0.167(6) Uani 1 1 d .
F41 F -0.1442(7) 0.3188(7) -0.0044(10) 0.258(12) Uani 1 1 d .
F42 F -0.1184(8) 0.2162(10) -0.0520(5) 0.216(9) Uani 1 1 d .
F43 F 0.0601(7) 0.0072(5) -0.0774(3) 0.100(3) Uani 1 1 d .
F44 F 0.0744(9) -0.0942(4) -0.0576(3) 0.116(4) Uani 1 1 d .
F45 F 0.2026(8) -0.0298(6) -0.0782(3) 0.106(3) Uani 1 1 d .
F46 F 0.3294(8) 0.0648(5) 0.2083(3) 0.099(3) Uani 1 1 d .
F47 F 0.1842(9) -0.0212(6) 0.1702(4) 0.126(4) Uani 1 1 d .
F48 F 0.3238(11) -0.0442(6) 0.1396(4) 0.144(5) Uani 1 1 d .

loop_
_atom_site_aniso_label
_atom_site_aniso_U_11
_atom_site_aniso_U_22
_atom_site_aniso_U_33
_atom_site_aniso_U_23
_atom_site_aniso_U_13
_atom_site_aniso_U_12
Pt1 0.0434(3) 0.0337(2) 0.02984(19) 0.01107(15) 0.00884(17) 0.01303(18)
Pt2 0.0553(3) 0.0316(2) 0.02894(19) 0.01234(15) 0.00866(18) 0.0142(2)
P1 0.068(2) 0.0362(14) 0.0341(13) 0.0100(11) 0.0112(13) 0.0126(14)
P2 0.0489(17) 0.0421(15) 0.0386(13) 0.0187(11) 0.0083(13) 0.0144(13)
P3 0.086(2) 0.0355(14) 0.0304(13) 0.0087(11) 0.0063(14) 0.0158(15)
P4 0.0659(19) 0.0353(14) 0.0328(12) 0.0150(11) 0.0095(13) 0.0151(14)
C1 0.073(8) 0.042(6) 0.059(7) 0.018(5) 0.017(6) 0.023(6)
C2 0.076(9) 0.034(6) 0.051(6) 0.007(5) 0.010(6) 0.020(6)
C3 0.158(17) 0.058(8) 0.069(8) 0.023(7) 0.073(10) 0.030(10)
C4 0.113(14) 0.058(9) 0.143(14) 0.016(9) 0.104(13) 0.018(10)
C5 0.100(12) 0.058(8) 0.069(8) 0.009(6) -0.029(8) 0.010(8)
C6 0.084(13) 0.111(14) 0.169(19) 0.050(14) -0.016(13) 0.001(11)
C7 0.053(7) 0.066(8) 0.083(9) 0.040(7) 0.008(7) 0.019(6)
C8 0.071(9) 0.084(10) 0.079(9) 0.011(8) -0.023(8) 0.020(8)
C9 0.069(8) 0.059(7) 0.053(6) 0.023(6) 0.013(6) 0.003(6)
C10 0.106(12) 0.129(13) 0.081(9) 0.075(9) 0.000(8) -0.013(10)
C11 0.062(7) 0.031(5) 0.043(5) 0.015(4) 0.012(5) 0.013(5)
C12 0.072(8) 0.026(5) 0.046(6) 0.008(4) 0.009(6) 0.015(5)
C13 0.150(16) 0.080(10) 0.071(9) 0.016(8) -0.049(11) 0.018(11)
C14 0.090(14) 0.161(19) 0.23(3) 0.138(19) -0.032(15) -0.020(13)
C15 0.22(2) 0.064(9) 0.061(9) 0.028(7) 0.081(12) 0.043(12)
C16 0.150(19) 0.083(12) 0.147(17) 0.038(11) 0.116(16) 0.043(12)
C17 0.130(14) 0.072(9) 0.065(8) 0.036(7) 0.034(9) 0.018(9)
C18 0.108(13) 0.070(9) 0.070(8) 0.015(7) 0.048(9) 0.000(9)
C19 0.097(10) 0.053(7) 0.074(8) 0.036(6) -0.021(8) 0.008(7)
C20 0.130(15) 0.107(13) 0.156(17) 0.069(12) -0.055(13) 0.019(11)
C21 0.079(8) 0.059(7) 0.032(5) 0.028(5) -0.015(5) -0.014(6)
C22 0.035(6) 0.042(6) 0.046(6) 0.008(5) -0.005(5) 0.016(5)
C23 0.059(7) 0.041(6) 0.033(5) 0.015(4) 0.014(5) 0.011(5)
C24 0.065(8) 0.034(5) 0.056(6) 0.024(5) 0.015(6) 0.030(5)
C25 0.045(6) 0.033(5) 0.048(6) 0.020(4) -0.004(5) 0.016(5)
C26 0.065(7) 0.031(5) 0.033(5) 0.011(4) 0.010(5) 0.020(5)
C27 0.047(7) 0.039(6) 0.060(6) 0.012(5) 0.011(6) 0.012(5)
C28 0.057(8) 0.069(8) 0.056(7) 0.012(6) 0.000(6) 0.011(7)
C29 0.050(9) 0.094(11) 0.080(9) 0.008(8) 0.007(8) 0.015(8)
C30 0.053(10) 0.115(14) 0.151(18) 0.023(13) 0.038(12) 0.012(10)
C31 0.070(11) 0.091(11) 0.124(13) 0.044(10) 0.075(10) 0.029(9)
C32 0.048(8) 0.086(9) 0.083(9) 0.044(8) 0.040(7) 0.033(7)
B1 0.027(6) 0.047(7) 0.026(5) 0.012(5) 0.009(5) 0.006(5)
B2 0.037(6) 0.027(5) 0.031(5) 0.011(4) 0.010(5) 0.005(5)
C33 0.044(6) 0.027(5) 0.023(4) 0.013(3) 0.007(4) 0.008(4)
C34 0.049(6) 0.038(5) 0.021(4) 0.013(4) 0.004(4) 0.000(5)
C35 0.053(6) 0.026(5) 0.029(4) 0.008(4) 0.012(4) 0.007(5)
C36 0.049(6) 0.045(6) 0.032(5) 0.013(4) -0.001(5) 0.016(5)
C37 0.037(6) 0.030(5) 0.044(5) 0.013(4) 0.006(5) 0.015(4)
C38 0.032(5) 0.032(5) 0.037(5) 0.012(4) 0.012(4) 0.011(4)
C39 0.026(5) 0.037(5) 0.022(4) 0.009(4) 0.005(4) 0.008(4)
C40 0.035(6) 0.038(6) 0.045(5) 0.017(5) 0.009(5) 0.015(5)
C41 0.050(7) 0.032(6) 0.048(6) 0.015(5) 0.015(5) 0.010(5)
C42 0.038(6) 0.076(8) 0.048(6) 0.032(6) 0.010(5) 0.008(6)
C43 0.044(7) 0.054(7) 0.027(5) 0.011(5) 0.009(5) 0.021(6)
C44 0.029(6) 0.035(5) 0.034(5) 0.009(4) 0.009(4) 0.015(5)
C45 0.032(5) 0.031(5) 0.032(4) 0.013(4) 0.013(4) 0.010(4)
C46 0.032(5) 0.028(5) 0.039(5) 0.014(4) 0.012(4) 0.014(4)
C47 0.049(7) 0.028(5) 0.040(5) 0.008(4) 0.016(5) 0.011(5)
C48 0.057(7) 0.023(5) 0.065(7) 0.019(5) 0.016(6) 0.016(5)
C49 0.053(7) 0.048(6) 0.048(6) 0.026(5) 0.020(5) 0.017(6)
C50 0.039(6) 0.046(6) 0.033(5) 0.019(4) 0.012(4) 0.014(5)
C51 0.036(6) 0.022(5) 0.034(5) 0.008(4) 0.013(5) 0.013(5)
C52 0.046(6) 0.050(6) 0.025(4) 0.013(4) 0.011(4) 0.026(5)
C53 0.048(7) 0.059(7) 0.039(6) 0.010(5) 0.017(6) 0.040(6)
C54 0.076(9) 0.059(7) 0.027(5) 0.013(5) 0.016(6) 0.018(7)
C55 0.046(7) 0.031(6) 0.041(5) 0.006(4) 0.027(5) 0.016(5)
C56 0.049(7) 0.022(5) 0.034(5) 0.007(4) 0.013(5) 0.008(5)
C57 0.033(6) 0.025(5) 0.035(5) 0.010(4) 0.017(4) 0.017(4)
C58 0.029(6) 0.029(5) 0.040(5) 0.015(4) 0.010(4) 0.005(5)
C59 0.035(6) 0.045(6) 0.035(5) 0.013(4) 0.018(5) 0.008(5)
C60 0.046(7) 0.062(7) 0.030(5) 0.006(5) 0.020(5) 0.027(6)
C61 0.049(8) 0.078(9) 0.028(5) 0.002(5) 0.014(5) 0.037(7)
C62 0.043(7) 0.071(8) 0.034(5) 0.016(5) 0.018(5) 0.040(6)
C63 0.037(6) 0.038(5) 0.025(4) 0.014(4) 0.015(4) 0.021(5)
C64 0.032(6) 0.036(5) 0.028(4) 0.006(4) 0.009(4) 0.018(5)
C65 0.051(7) 0.043(6) 0.029(5) 0.003(4) 0.008(5) 0.022(6)
C66 0.030(6) 0.082(8) 0.045(6) 0.032(6) 0.006(5) 0.010(6)
C67 0.046(7) 0.042(6) 0.049(6) 0.016(5) 0.031(5) 0.020(6)
C68 0.039(6) 0.037(6) 0.045(5) 0.017(4) 0.016(5) 0.013(5)
C69 0.042(6) 0.028(5) 0.028(4) 0.007(4) 0.008(4) 0.011(4)
C70 0.037(5) 0.028(5) 0.027(4) 0.008(4) 0.005(4) -0.002(4)
C71 0.057(7) 0.029(5) 0.032(5) 0.015(4) 0.010(5) 0.013(5)
C72 0.057(7) 0.038(6) 0.036(5) 0.016(4) 0.010(5) 0.023(5)
C73 0.045(6) 0.047(6) 0.036(5) 0.013(4) 0.005(5) 0.009(5)
C74 0.040(6) 0.035(5) 0.036(5) 0.013(4) 0.012(5) 0.012(5)
C75 0.039(6) 0.028(5) 0.032(4) 0.013(4) 0.019(4) 0.015(4)
C76 0.050(7) 0.037(5) 0.035(5) 0.016(4) 0.021(5) 0.010(5)
C77 0.063(7) 0.030(5) 0.030(5) 0.005(4) 0.028(5) 0.017(5)
C78 0.067(8) 0.024(5) 0.047(6) 0.008(4) 0.030(6) 0.016(5)
C79 0.075(8) 0.048(6) 0.050(6) 0.032(5) 0.022(6) 0.028(6)
C80 0.064(7) 0.036(5) 0.032(5) 0.018(4) 0.017(5) 0.018(5)
C35A 0.054(7) 0.051(7) 0.047(6) 0.026(5) 0.011(6) 0.009(6)
C37A 0.044(8) 0.074(9) 0.071(8) 0.036(7) 0.002(7) 0.017(7)
C41A 0.045(9) 0.121(14) 0.122(14) 0.065(12) 0.002(9) -0.043(9)
C43A 0.042(7) 0.087(10) 0.044(6) 0.015(7) 0.010(6) 0.039(7)
C47A 0.060(8) 0.042(7) 0.055(7) 0.009(6) 0.020(7) 0.016(7)
C49A 0.111(13) 0.074(10) 0.069(9) 0.046(8) 0.035(9) 0.024(9)
C53A 0.113(14) 0.113(13) 0.033(7) 0.010(8) -0.003(8) 0.060(12)
C55A 0.050(8) 0.055(8) 0.056(7) 0.004(6) 0.030(7) 0.014(7)
C59A 0.038(7) 0.065(8) 0.042(6) 0.009(5) 0.017(5) 0.011(6)
C61A 0.070(12) 0.182(19) 0.037(7) 0.019(10) 0.009(7) 0.069(12)
C65A 0.052(9) 0.096(11) 0.057(8) 0.020(8) 0.008(7) 0.027(8)
C67A 0.049(8) 0.093(11) 0.067(8) 0.029(8) 0.008(7) -0.027(8)
C71A 0.082(9) 0.059(8) 0.042(6) 0.033(6) 0.008(6) -0.007(7)
C73A 0.065(9) 0.062(8) 0.102(10) 0.061(8) -0.023(8) -0.007(7)
C77A 0.108(12) 0.042(7) 0.041(6) 0.013(5) 0.021(7) 0.000(8)
C79A 0.131(14) 0.053(8) 0.061(8) 0.035(7) 0.032(9) 0.025(9)
F1 0.149(9) 0.114(7) 0.146(8) 0.108(7) -0.048(7) -0.034(6)
F2 0.150(10) 0.088(7) 0.198(11) 0.099(8) 0.102(9) 0.039(7)
F3 0.328(17) 0.043(4) 0.089(6) 0.013(4) 0.074(8) -0.039(7)
F4 0.049(5) 0.074(6) 0.184(10) 0.013(6) -0.016(6) -0.001(4)
F5 0.060(5) 0.137(8) 0.358(18) 0.164(11) -0.078(8) -0.019(5)
F6 0.044(6) 0.275(16) 0.125(9) 0.059(10) 0.005(6) -0.015(7)
F7 0.094(8) 0.104(8) 0.308(18) -0.046(10) 0.122(11) -0.041(7)
F8 0.174(14) 0.109(9) 0.267(18) 0.092(11) 0.002(12) -0.045(9)
F9 0.243(15) 0.157(10) 0.080(6) 0.000(6) -0.004(8) -0.156(11)
F10 0.085(6) 0.094(6) 0.051(4) -0.020(4) 0.001(4) 0.035(5)
F11 0.279(15) 0.155(9) 0.061(5) -0.005(6) 0.000(8) 0.180(11)
F12 0.098(8) 0.141(10) 0.165(10) -0.042(8) 0.118(9) 0.010(7)
F13 0.110(6) 0.058(4) 0.046(4) 0.006(3) 0.002(4) 0.016(4)
F14 0.177(9) 0.033(4) 0.080(5) 0.006(3) 0.019(6) -0.021(5)
F15 0.082(7) 0.148(9) 0.075(5) -0.054(6) 0.010(5) 0.054(7)
F16 0.225(12) 0.078(6) 0.101(6) 0.069(5) 0.035(7) 0.009(7)
F17 0.207(12) 0.159(9) 0.088(6) 0.096(7) -0.034(7) -0.053(9)
F18 0.255(16) 0.254(15) 0.195(12) 0.187(12) 0.185(13) 0.166(13)
F19 0.069(6) 0.139(8) 0.074(6) 0.028(5) -0.016(5) 0.018(6)
F20 0.166(11) 0.292(17) 0.078(7) -0.088(9) -0.065(8) 0.152(12)
F21 0.116(8) 0.280(16) 0.124(9) 0.134(11) 0.004(7) 0.074(9)
F22 0.078(6) 0.130(8) 0.150(8) 0.058(7) 0.074(6) 0.017(6)
F23 0.113(8) 0.285(15) 0.100(7) 0.088(9) 0.063(6) 0.148(9)
F24 0.090(7) 0.074(6) 0.169(9) -0.049(6) 0.051(7) 0.033(5)
F25 0.073(6) 0.085(6) 0.079(5) -0.028(4) 0.022(5) 0.041(5)
F26 0.061(5) 0.097(6) 0.157(8) 0.062(6) 0.065(6) 0.021(5)
F27 0.068(5) 0.142(8) 0.091(6) 0.051(6) 0.033(5) 0.072(5)
F28 0.046(5) 0.130(7) 0.084(6) 0.016(5) -0.011(5) 0.023(5)
F29 0.076(7) 0.44(3) 0.208(14) 0.255(18) 0.018(8) 0.069(11)
F30 0.131(10) 0.46(3) 0.060(6) -0.078(11) -0.045(7) 0.163(14)
F31 0.193(12) 0.153(10) 0.089(7) 0.004(6) 0.018(8) 0.146(9)
F32 0.079(7) 0.137(8) 0.125(8) -0.093(7) 0.014(6) 0.031(6)
F33 0.164(11) 0.136(9) 0.126(8) 0.007(7) 0.125(8) 0.049(8)
F34 0.071(6) 0.080(6) 0.164(9) 0.027(6) 0.051(6) -0.013(5)
F35 0.131(8) 0.090(6) 0.088(6) 0.004(5) 0.013(6) -0.060(6)
F36 0.096(7) 0.073(6) 0.244(13) 0.088(8) 0.020(8) 0.010(5)
F37 0.128(9) 0.173(10) 0.296(16) 0.205(12) -0.072(10) -0.053(8)
F38 0.36(2) 0.059(5) 0.090(7) 0.023(5) 0.051(9) -0.079(9)
F39 0.249(16) 0.098(8) 0.273(16) 0.121(10) 0.189(14) 0.059(9)
F40 0.047(5) 0.230(14) 0.250(16) 0.165(13) -0.018(7) -0.019(7)
F41 0.043(5) 0.101(8) 0.63(4) 0.181(15) -0.019(11) 0.008(5)
F42 0.065(7) 0.309(19) 0.117(9) -0.075(11) 0.014(7) -0.036(9)
F43 0.130(7) 0.073(5) 0.066(5) 0.004(4) -0.024(5) 0.031(5)
F44 0.189(10) 0.050(4) 0.066(5) 0.008(4) 0.005(5) -0.038(5)
F45 0.117(8) 0.133(8) 0.044(4) 0.006(5) 0.028(5) 0.018(6)
F46 0.169(9) 0.078(5) 0.058(4) 0.040(4) 0.004(5) 0.038(6)
F47 0.170(10) 0.122(8) 0.114(7) 0.095(7) 0.017(7) 0.004(7)
F48 0.290(15) 0.111(7) 0.080(6) 0.054(6) 0.047(8) 0.138(9)

loop_
_atom_type_symbol
_atom_type_description
_atom_type_scat_dispersion_real
_atom_type_scat_dispersion_imag
_atom_type_scat_source
C C 0.0033 0.0016 'International Tables Vol C Tables 4.2.6.8 and 6.1.1.4'
H H 0.0000 0.0000 'International Tables Vol C Tables 4.2.6.8 and 6.1.1.4'
B B 0.0013 0.0007 'International Tables Vol C Tables 4.2.6.8 and 6.1.1.4'
F F 0.0171 0.0103 'International Tables Vol C Tables 4.2.6.8 and 6.1.1.4'
P P 0.1023 0.0942 'International Tables Vol C Tables 4.2.6.8 and 6.1.1.4'
Pt Pt -1.7033 8.3905 'International Tables Vol C Tables 4.2.6.8 and 6.1.1.4'

loop_
_geom_angle_atom_site_label_1
_geom_angle_atom_site_label_2
_geom_angle_atom_site_label_3
_geom_angle
C21 Pt1 P1 129.7(2)
C21 Pt1 C22 36.7(4)
P1 Pt1 C22 101.8(3)
C21 Pt1 C26 38.0(3)
P1 Pt1 C26 165.9(2)
C22 Pt1 C26 64.0(3)
C21 Pt1 P2 135.3(3)
P1 Pt1 P2 87.68(10)
C22 Pt1 P2 170.5(3)
C26 Pt1 P2 106.4(2)
C24 Pt2 C25 38.2(4)
C24 Pt2 C23 37.4(4)
C25 Pt2 C23 65.0(3)
C24 Pt2 P4 134.4(3)
C25 Pt2 P4 170.7(3)
C23 Pt2 P4 105.8(2)
C24 Pt2 P3 131.5(3)
C25 Pt2 P3 102.0(3)
C23 Pt2 P3 167.0(2)
P4 Pt2 P3 87.22(10)
C5 P1 C3 101.9(8)
C5 P1 C1 107.4(6)
C3 P1 C1 107.4(7)
C5 P1 Pt1 116.7(6)
C3 P1 Pt1 114.8(4)
C1 P1 Pt1 108.1(4)
C2 P2 C9 106.1(5)
C2 P2 C7 105.8(6)
C9 P2 C7 106.0(6)
C2 P2 Pt1 105.5(4)
C9 P2 Pt1 115.0(4)
C7 P2 Pt1 117.5(4)
C13 P3 C15 103.2(9)
C13 P3 C11 106.3(6)
C15 P3 C11 108.3(7)
C13 P3 Pt2 117.1(7)
C15 P3 Pt2 114.1(5)
C11 P3 Pt2 107.3(3)
C12 P4 C17 105.6(6)
C12 P4 C19 105.0(6)
C17 P4 C19 105.2(7)
C12 P4 Pt2 106.0(3)
C17 P4 Pt2 117.7(5)
C19 P4 Pt2 116.3(4)
C2 C1 P1 109.6(8)
C1 C2 P2 114.5(7)
C4 C3 P1 115.2(10)
C6 C5 P1 114.7(11)
C8 C7 P2 111.9(9)
C10 C9 P2 114.5(10)
C12 C11 P3 110.4(8)
C11 C12 P4 112.2(7)
C14 C13 P3 116.4(13)
C16 C15 P3 116.3(10)
C18 C17 P4 114.1(9)
C20 C19 P4 117.5(11)
C22 C21 C26 117.2(10)
C22 C21 C27 121.5(8)
C26 C21 C27 121.0(9)
C22 C21 Pt1 78.1(8)
C26 C21 Pt1 77.5(7)
C27 C21 Pt1 108.6(7)
C21 C22 C23 120.6(8)
C21 C22 Pt1 65.1(7)
C23 C22 Pt1 103.2(6)
C24 C23 C22 118.6(8)
C24 C23 Pt2 67.2(6)
C22 C23 Pt2 102.1(7)
C23 C24 C25 115.7(10)
C23 C24 Pt2 75.4(6)
C25 C24 Pt2 74.8(6)
C24 C25 C26 118.8(8)
C24 C25 Pt2 67.0(5)
C26 C25 Pt2 102.5(6)
C21 C26 C25 119.6(8)
C21 C26 Pt1 64.5(7)
C25 C26 Pt1 103.1(7)
C28 C27 C32 118.2(11)
C28 C27 C21 121.6(10)
C32 C27 C21 119.9(9)
C29 C28 C27 121.8(12)
C28 C29 C30 119.4(14)
C31 C30 C29 119.2(14)
C32 C31 C30 122.2(14)
C31 C32 C27 119.0(12)
C51 B1 C45 109.1(7)
C51 B1 C39 111.8(7)
C45 B1 C39 107.9(9)
C51 B1 C33 107.6(9)
C45 B1 C33 110.5(7)
C39 B1 C33 110.0(7)
C57 B2 C69 107.6(8)
C57 B2 C75 110.1(7)
C69 B2 C75 112.7(7)
C57 B2 C63 112.1(7)
C69 B2 C63 108.6(7)
C75 B2 C63 105.7(8)
C38 C33 C34 115.2(8)
C38 C33 B1 122.5(7)
C34 C33 B1 122.0(8)
C35 C34 C33 122.9(9)
C36 C35 C34 120.9(8)
C36 C35 C35A 118.8(9)
C34 C35 C35A 120.4(9)
C35 C36 C37 119.0(8)
C38 C37 C36 119.4(9)
C38 C37 C37A 120.2(9)
C36 C37 C37A 120.3(9)
C33 C38 C37 122.5(8)
C44 C39 C40 115.5(9)
C44 C39 B1 124.0(8)
C40 C39 B1 120.4(9)
C41 C40 C39 121.1(10)
C42 C41 C40 122.3(9)
C42 C41 C41A 120.6(13)
C40 C41 C41A 117.1(13)
C43 C42 C41 117.6(11)
C42 C43 C44 120.2(11)
C42 C43 C43A 120.4(11)
C44 C43 C43A 119.5(10)
C39 C44 C43 123.2(9)
C46 C45 C50 115.1(8)
C46 C45 B1 122.0(7)
C50 C45 B1 122.9(8)
C45 C46 C47 123.6(8)
C48 C47 C46 119.0(9)
C48 C47 C47A 122.1(9)
C46 C47 C47A 118.9(9)
C49 C48 C47 119.0(9)
C48 C49 C50 121.8(9)
C48 C49 C49A 121.3(10)
C50 C49 C49A 116.8(10)
C45 C50 C49 121.4(9)
C52 C51 C56 114.9(8)
C52 C51 B1 123.1(10)
C56 C51 B1 121.9(8)
C53 C52 C51 120.9(11)
C54 C53 C52 122.1(10)
C54 C53 C53A 120.0(11)
C52 C53 C53A 118.0(12)
C53 C54 C55 119.5(10)
C56 C55 C54 119.0(11)
C56 C55 C55A 121.0(10)
C54 C55 C55A 120.0(10)
C55 C56 C51 123.5(10)
C62 C57 C58 115.3(9)
C62 C57 B2 122.9(10)
C58 C57 B2 121.7(8)
C59 C58 C57 122.9(9)
C58 C59 C60 119.0(11)
C58 C59 C59A 120.7(9)
C60 C59 C59A 120.2(9)
C61 C60 C59 120.4(10)
C60 C61 C62 120.5(10)
C60 C61 C61A 120.2(10)
C62 C61 C61A 119.3(12)
C57 C62 C61 121.8(11)
C64 C63 C68 116.8(9)
C64 C63 B2 121.6(8)
C68 C63 B2 121.4(9)
C65 C64 C63 121.6(9)
C64 C65 C66 120.8(11)
C64 C65 C65A 120.2(10)
C66 C65 C65A 119.0(11)
C67 C66 C65 117.7(10)
C66 C67 C68 122.3(10)
C66 C67 C67A 121.0(11)
C68 C67 C67A 116.7(11)
C67 C68 C63 120.8(10)
C74 C69 C70 114.8(8)
C74 C69 B2 123.6(7)
C70 C69 B2 121.2(8)
C71 C70 C69 120.9(8)
C72 C71 C70 123.2(8)
C72 C71 C71A 118.0(9)
C70 C71 C71A 118.8(9)
C71 C72 C73 117.8(9)
C74 C73 C72 119.5(9)
C74 C73 C73A 121.3(9)
C72 C73 C73A 119.2(9)
C73 C74 C69 123.7(8)
C80 C75 C76 116.2(8)
C80 C75 B2 121.3(7)
C76 C75 B2 121.9(7)
C75 C76 C77 122.7(8)
C78 C77 C76 119.8(8)
C78 C77 C77A 120.1(9)
C76 C77 C77A 120.0(9)
C77 C78 C79 119.0(9)
C78 C79 C80 119.8(8)
C78 C79 C79A 118.5(10)
C80 C79 C79A 121.6(10)
C75 C80 C79 122.5(9)
F3 C35A F1 108.8(12)
F3 C35A F2 100.7(12)
F1 C35A F2 101.5(11)
F3 C35A C35 114.7(10)
F1 C35A C35 116.7(9)
F2 C35A C35 112.5(11)
F5 C37A F4 106.6(11)
F5 C37A F6 106.7(15)
F4 C37A F6 99.4(12)
F5 C37A C37 116.8(11)
F4 C37A C37 113.5(12)
F6 C37A C37 112.1(10)
F9 C41A F7 112.4(15)
F9 C41A F8 106(2)
F7 C41A F8 95.3(14)
F9 C41A C41 117.5(12)
F7 C41A C41 113.0(18)
F8 C41A C41 110.0(13)
F12 C43A F11 104.6(12)
F12 C43A F10 104.2(11)
F11 C43A F10 104.0(12)
F12 C43A C43 115.9(13)
F11 C43A C43 113.0(10)
F10 C43A C43 113.8(10)
F15 C47A F14 109.6(12)
F15 C47A F13 102.7(10)
F14 C47A F13 102.1(9)
F15 C47A C47 113.9(10)
F14 C47A C47 113.3(10)
F13 C47A C47 114.2(11)
F18 C49A F17 107.7(15)
F18 C49A F16 105.0(14)
F17 C49A F16 103.7(13)
F18 C49A C49 115.7(13)
F17 C49A C49 111.6(12)
F16 C49A C49 112.2(12)
F21 C53A F19 104.5(15)
F21 C53A F20 106.7(15)
F19 C53A F20 106.1(18)
F21 C53A C53 113.0(15)
F19 C53A C53 114.0(12)
F20 C53A C53 111.9(14)
F23 C55A F24 106.4(13)
F23 C55A F22 106.2(11)
F24 C55A F22 102.2(12)
F23 C55A C55 114.7(10)
F24 C55A C55 112.4(10)
F22 C55A C55 113.9(12)
F27 C59A F26 106.1(9)
F27 C59A F25 104.2(11)
F26 C59A F25 104.3(10)
F27 C59A C59 115.4(9)
F26 C59A C59 112.1(10)
F25 C59A C59 113.7(9)
F30 C61A F28 107.4(19)
F30 C61A F29 106.1(16)
F28 C61A F29 104.9(14)
F30 C61A C61 112.3(14)
F28 C61A C61 114.9(12)
F29 C61A C61 110.7(17)
F32 C65A F31 109.1(15)
F32 C65A F33 102.3(13)
F31 C65A F33 98.8(13)
F32 C65A C65 116.1(12)
F31 C65A C65 115.3(11)
F33 C65A C65 113.2(13)
F34 C67A F35 108.5(12)
F34 C67A F36 104.8(11)
F35 C67A F36 107.0(15)
F34 C67A C67 112.1(14)
F35 C67A C67 112.2(10)
F36 C67A C67 111.8(11)
F38 C71A F37 112.0(14)
F38 C71A F39 96.9(13)
F37 C71A F39 99.5(12)
F38 C71A C71 115.5(9)
F37 C71A C71 117.3(10)
F39 C71A C71 112.4(12)
F41 C73A F40 111.4(18)
F41 C73A F42 104.3(14)
F40 C73A F42 93.7(13)
F41 C73A C73 117.7(11)
F40 C73A C73 115.8(10)
F42 C73A C73 110.5(14)
F44 C77A F45 108.9(12)
F44 C77A F43 104.9(11)
F45 C77A F43 102.7(10)
F44 C77A C77 115.2(9)
F45 C77A C77 111.1(11)
F43 C77A C77 113.1(12)
F48 C79A F46 107.2(14)
F48 C79A F47 106.4(11)
F46 C79A F47 103.6(12)
F48 C79A C79 115.0(12)
F46 C79A C79 114.2(10)
F47 C79A C79 109.4(13)

loop_
_geom_bond_atom_site_label_1
_geom_bond_atom_site_label_2
_geom_bond_distance
Pt1 C21 2.083(13)
Pt1 P1 2.242(3)
Pt1 C22 2.248(10)
Pt1 C26 2.254(10)
Pt1 P2 2.255(2)
Pt2 C24 2.143(11)
Pt2 C25 2.247(8)
Pt2 C23 2.249(10)
Pt2 P4 2.250(2)
Pt2 P3 2.251(3)
P1 C5 1.804(12)
P1 C3 1.807(13)
P1 C1 1.822(11)
P2 C2 1.773(10)
P2 C9 1.803(12)
P2 C7 1.824(11)
P3 C13 1.803(13)
P3 C15 1.811(15)
P3 C11 1.843(9)
P4 C12 1.763(9)
P4 C17 1.810(14)
P4 C19 1.827(13)
C1 C2 1.519(15)
C3 C4 1.51(2)
C5 C6 1.43(2)
C7 C8 1.526(16)
C9 C10 1.539(15)
C11 C12 1.528(14)
C13 C14 1.37(2)
C15 C16 1.49(2)
C17 C18 1.540(19)
C19 C20 1.434(17)
C21 C22 1.374(15)
C21 C26 1.422(12)
C21 C27 1.537(15)
C22 C23 1.500(13)
C23 C24 1.410(13)
C24 C25 1.441(15)
C25 C26 1.480(13)
C27 C28 1.386(14)
C27 C32 1.403(15)
C28 C29 1.371(16)
C29 C30 1.38(2)
C30 C31 1.37(2)
C31 C32 1.365(17)
B1 C51 1.628(14)
B1 C45 1.653(13)
B1 C39 1.654(15)
B1 C33 1.654(13)
B2 C57 1.636(14)
B2 C69 1.647(13)
B2 C75 1.662(12)
B2 C63 1.661(15)
C33 C38 1.393(12)
C33 C34 1.411(11)
C34 C35 1.378(13)
C35 C36 1.363(13)
C35 C35A 1.484(13)
C36 C37 1.405(13)
C37 C38 1.403(12)
C37 C37A 1.472(15)
C39 C44 1.396(13)
C39 C40 1.411(11)
C40 C41 1.398(15)
C41 C42 1.388(16)
C41 C41A 1.500(16)
C42 C43 1.386(14)
C43 C44 1.408(15)
C43 C43A 1.470(17)
C45 C46 1.387(12)
C45 C50 1.390(11)
C46 C47 1.393(12)
C47 C48 1.372(13)
C47 C47A 1.470(15)
C48 C49 1.353(14)
C49 C50 1.391(13)
C49 C49A 1.512(15)
C51 C52 1.406(12)
C51 C56 1.413(15)
C52 C53 1.399(14)
C53 C54 1.340(16)
C53 C53A 1.522(16)
C54 C55 1.393(15)
C55 C56 1.379(14)
C55 C55A 1.476(17)
C57 C62 1.400(12)
C57 C58 1.407(14)
C58 C59 1.386(14)
C59 C60 1.402(13)
C59 C59A 1.466(16)
C60 C61 1.333(16)
C61 C62 1.417(15)
C61 C61A 1.501(16)
C63 C64 1.401(13)
C63 C68 1.409(12)
C64 C65 1.395(15)
C65 C66 1.418(14)
C65 C65A 1.479(18)
C66 C67 1.359(15)
C67 C68 1.405(15)
C67 C67A 1.516(15)
C69 C74 1.408(13)
C69 C70 1.420(11)
C70 C71 1.394(12)
C71 C72 1.359(14)
C71 C71A 1.500(12)
C72 C73 1.407(13)
C73 C74 1.393(13)
C73 C73A 1.481(16)
C75 C80 1.377(11)
C75 C76 1.382(12)
C76 C77 1.391(13)
C77 C78 1.376(13)
C77 C77A 1.482(14)
C78 C79 1.383(14)
C79 C80 1.394(13)
C79 C79A 1.496(14)
C35A F3 1.253(13)
C35A F1 1.272(12)
C35A F2 1.313(15)
C37A F5 1.249(13)
C37A F4 1.318(15)
C37A F6 1.332(16)
C41A F9 1.19(2)
C41A F7 1.265(19)
C41A F8 1.31(2)
C43A F12 1.295(15)
C43A F11 1.312(15)
C43A F10 1.324(12)
C47A F15 1.301(15)
C47A F14 1.333(12)
C47A F13 1.339(13)
C49A F18 1.254(18)
C49A F17 1.315(17)
C49A F16 1.328(16)
C53A F21 1.28(2)
C53A F19 1.30(2)
C53A F20 1.298(17)
C55A F23 1.293(14)
C55A F24 1.312(13)
C55A F22 1.315(14)
C59A F27 1.327(13)
C59A F26 1.336(12)
C59A F25 1.338(13)
C61A F30 1.28(2)
C61A F28 1.299(18)
C61A F29 1.33(2)
C65A F32 1.251(14)
C65A F31 1.289(15)
C65A F33 1.357(16)
C67A F34 1.305(16)
C67A F35 1.311(15)
C67A F36 1.324(17)
C71A F38 1.206(13)
C71A F37 1.228(13)
C71A F39 1.302(17)
C73A F41 1.155(15)
C73A F40 1.241(15)
C73A F42 1.305(18)
C77A F44 1.296(12)
C77A F45 1.313(16)
C77A F43 1.339(15)
C79A F48 1.291(17)
C79A F46 1.323(14)
C79A F47 1.361(17)
